data_4508101
loop_
_publ_author_name
'Bhattacharya, Suman'
'Saha, Binoy K.'

_publ_section_title
;
 Interaction Dependence and Similarity in Thermal Expansion of a Dimorphic
 1D Hydrogen-Bonded Organic Complex
;
_journal_issue 8
_journal_name_full 'Crystal Growth &amp; Design'
_journal_page_first 3299
_journal_paper_doi 10.1021/cg4009174
_journal_volume 13
_journal_year 2013
_chemical_formula_moiety 'C8 H8 O8, 2(C12 H10 N2)'
_chemical_formula_sum 'C32 H28 N4 O8'
_chemical_formula_weight 596.58
_chemical_name_common CBTA.BPE-Form-II
_chemical_name_systematic
;
cyclobutane-1,2,3,4-tetracarboxylic acid,
(E)-1,2-di(pyridin-4-yl)ethene complex polymorph II
;
_space_group_crystal_system triclinic
_space_group_IT_number 2
_space_group_name_Hall '-P 1'
_space_group_name_H-M_alt 'P -1'
_symmetry_space_group_name_Hall '-P 1'
_symmetry_space_group_name_H-M 'P -1'
_atom_sites_solution_hydrogens geom
_atom_sites_solution_primary direct
_atom_sites_solution_secondary difmap
_audit_creation_date 2013-04-18
_audit_creation_method
;
  Olex2 1.2
  (compiled Apr  9 2013 14:06:00, GUI svn.r4458)
;
_cell_angle_alpha 74.282(5)
_cell_angle_beta 89.530(4)
_cell_angle_gamma 71.922(5)
_cell_formula_units_Z 2
_cell_length_a 7.4722(4)
_cell_length_b 11.3259(6)
_cell_length_c 18.0537(10)
_cell_measurement_reflns_used 3136
_cell_measurement_temperature 264(2)
_cell_measurement_theta_max 29.1514
_cell_measurement_theta_min 4.0643
_cell_volume 1393.33(14)
_computing_cell_refinement
;
CrysAlisPro, Agilent Technologies,
Version 1.171.36.21 (release 14-08-2012 CrysAlis171 .NET)
(compiled Sep 14 2012,17:21:16)
;
_computing_data_collection
;
CrysAlisPro, Agilent Technologies,
Version 1.171.36.21 (release 14-08-2012 CrysAlis171 .NET)
(compiled Sep 14 2012,17:21:16)
;
_computing_data_reduction
;
CrysAlisPro, Agilent Technologies,
Version 1.171.36.21 (release 14-08-2012 CrysAlis171 .NET)
(compiled Sep 14 2012,17:21:16)
;
_computing_molecular_graphics
;
O. V. Dolomanov, L. J. Bourhis, R. J. Gildea, J. A. K. Howard and H. Puschmann,
OLEX2: a complete structure solution, refinement and analysis program.
J. Appl. Cryst. (2009). 42, 339-341.
;
_computing_publication_material
;
O. V. Dolomanov, L. J. Bourhis, R. J. Gildea, J. A. K. Howard and H. Puschmann,
OLEX2: a complete structure solution, refinement and analysis program.
J. Appl. Cryst. (2009). 42, 339-341.
;
_computing_structure_refinement
;
SHELXL, G.M. Sheldrick, Acta Cryst.
(2008). A64, 112-122
;
_computing_structure_solution
;
SHELXS, G.M. Sheldrick, Acta Cryst.
(2008). A64, 112-122
;
_diffrn_ambient_temperature 264(2)
_diffrn_detector_area_resol_mean 15.9821
_diffrn_measured_fraction_theta_full 0.9902
_diffrn_measured_fraction_theta_max 0.9142
_diffrn_measurement_details
;
  1 omega  -79.00   49.00   1.0000    5.0000
omega____ theta____ kappa____ phi______ frames
    -      -17.4178    0.0000  -60.0000 128

  2 omega  -37.00   51.00   1.0000    5.0000
omega____ theta____ kappa____ phi______ frames
    -      -17.4178   57.0000  -30.0000 88

  3 omega  -77.00  -25.00   1.0000    5.0000
omega____ theta____ kappa____ phi______ frames
    -      -17.4178  128.0000    0.0000 52

  4 omega  -77.00  -31.00   1.0000    5.0000
omega____ theta____ kappa____ phi______ frames
    -      -17.4178  128.0000 -179.0000 46

  5 omega   41.00   94.00   1.0000    5.0000
omega____ theta____ kappa____ phi______ frames
    -       19.1366 -178.0000 -120.0000 53

  6 omega  -25.00    0.00   1.0000    5.0000
omega____ theta____ kappa____ phi______ frames
    -      -17.4178  -99.0000  120.0000 25

  7 omega  -11.00   89.00   1.0000    5.0000
omega____ theta____ kappa____ phi______ frames
    -       19.1366   77.0000 -120.0000 100
;
_diffrn_measurement_device_type 'Xcalibur, Eos'
_diffrn_measurement_method '\w scans'
_diffrn_orient_matrix_UB_11 0.0230039000
_diffrn_orient_matrix_UB_12 -0.0552759000
_diffrn_orient_matrix_UB_13 0.0325993000
_diffrn_orient_matrix_UB_21 -0.0234133000
_diffrn_orient_matrix_UB_22 0.0407468000
_diffrn_orient_matrix_UB_23 0.0247273000
_diffrn_orient_matrix_UB_31 -0.0946707000
_diffrn_orient_matrix_UB_32 -0.0002453000
_diffrn_orient_matrix_UB_33 -0.0017873000
_diffrn_radiation_monochromator graphite
_diffrn_radiation_type 'Mo K\a'
_diffrn_radiation_wavelength 0.7107
_diffrn_reflns_av_R_equivalents 0.0263
_diffrn_reflns_av_unetI/netI 0.0398
_diffrn_reflns_limit_h_max 10
_diffrn_reflns_limit_h_min -9
_diffrn_reflns_limit_k_max 14
_diffrn_reflns_limit_k_min -14
_diffrn_reflns_limit_l_max 24
_diffrn_reflns_limit_l_min -22
_diffrn_reflns_number 13560
_diffrn_reflns_theta_full 25.00
_diffrn_reflns_theta_max 29.22
_diffrn_reflns_theta_min 4.07
_diffrn_source 'Enhance (Mo) X-ray Source'
_exptl_absorpt_coefficient_mu 0.104
_exptl_absorpt_correction_T_max 1.00000
_exptl_absorpt_correction_T_min 0.96970
_exptl_absorpt_correction_type multi-scan
_exptl_absorpt_process_details
;
CrysAlisPro, Agilent Technologies,
Version 1.171.36.21 (release 14-08-2012 CrysAlis171 .NET)
(compiled Sep 14 2012,17:21:16)
Empirical absorption correction using spherical harmonics,
 implemented in SCALE3 ABSPACK scaling algorithm.
;
_exptl_crystal_colour colourless
_exptl_crystal_colour_primary colourless
_exptl_crystal_density_diffrn 1.422
_exptl_crystal_density_method 'not measured'
_exptl_crystal_description block
_exptl_crystal_F_000 624
_exptl_crystal_size_max 0.46
_exptl_crystal_size_mid 0.42
_exptl_crystal_size_min 0.18
_refine_diff_density_max 0.802
_refine_diff_density_min -0.549
_refine_diff_density_rms 0.052
_refine_ls_extinction_method none
_refine_ls_goodness_of_fit_ref 1.054
_refine_ls_hydrogen_treatment mixed
_refine_ls_matrix_type full
_refine_ls_number_parameters 432
_refine_ls_number_reflns 6372
_refine_ls_number_restraints 4
_refine_ls_restrained_S_all 1.054
_refine_ls_R_factor_all 0.1118
_refine_ls_R_factor_gt 0.0765
_refine_ls_shift/su_max 0.000
_refine_ls_shift/su_mean 0.000
_refine_ls_structure_factor_coef Fsqd
_refine_ls_weighting_details 'calc w=1/[\s^2^(Fo^2^)+(0.0851P)^2^+1.1907P] where P=(Fo^2^+2Fc^2^)/3'
_refine_ls_weighting_scheme calc
_refine_ls_wR_factor_gt 0.1911
_refine_ls_wR_factor_ref 0.2192
_reflns_number_gt 4290
_reflns_number_total 6372
_reflns_threshold_expression >2sigma(I)
_cod_data_source_file cg4009174_si_002.cif
_cod_data_source_block P1-264
_cod_original_cell_volume 1393.33(13)
_cod_database_code 4508101

loop_
_space_group_symop_id
_space_group_symop_operation_xyz
1 'x, y, z'
2 '-x, -y, -z'

loop_
_atom_site_label
_atom_site_type_symbol
_atom_site_fract_x
_atom_site_fract_y
_atom_site_fract_z
_atom_site_U_iso_or_equiv
_atom_site_adp_type
_atom_site_occupancy
_atom_site_symmetry_multiplicity
_atom_site_calc_flag
_atom_site_refinement_flags
_atom_site_disorder_assembly
_atom_site_disorder_group
O2 O 0.7299(3) 0.6863(2) 0.07107(12) 0.0520(5) Uani 1 1 d . . .
O3 O 1.0183(3) 0.27747(19) 0.16986(11) 0.0506(5) Uani 1 1 d D . .
N1 N 0.5115(3) 0.5602(2) 0.22583(12) 0.0400(5) Uani 1 1 d . . .
O4 O 1.1191(3) 0.4475(2) 0.15713(10) 0.0514(5) Uani 1 1 d . . .
O1 O 0.6327(3) 0.5126(2) 0.09886(12) 0.0541(6) Uani 1 1 d D . .
N2 N 0.0355(3) 0.7071(2) 0.68661(12) 0.0436(5) Uani 1 1 d . . .
C16 C 0.1603(3) 0.6417(3) 0.55195(14) 0.0369(5) Uani 1 1 d . . .
C2 C 0.8481(4) 0.5220(2) 0.00531(13) 0.0352(5) Uani 1 1 d . . .
H2 H 0.7698 0.4981 -0.0276 0.042 Uiso 1 1 calc R . .
C10 C 0.3815(4) 0.5078(3) 0.34655(15) 0.0428(6) Uani 1 1 d . . .
H10 H 0.3376 0.4496 0.3826 0.051 Uiso 1 1 calc R . .
C11 C 0.3835(3) 0.6226(2) 0.36018(14) 0.0357(5) Uani 1 1 d . . .
C3 C 1.0300(4) 0.4041(2) 0.04298(13) 0.0350(5) Uani 1 1 d . . .
H3A H 1.0345 0.3260 0.0285 0.042 Uiso 1 1 calc R . .
C9 C 0.4453(4) 0.4814(3) 0.27904(16) 0.0448(6) Uani 1 1 d . . .
H9 H 0.4418 0.4048 0.2703 0.054 Uiso 1 1 calc R . .
C1 C 0.7314(4) 0.5847(3) 0.06170(14) 0.0376(6) Uani 1 1 d . . .
C4 C 1.0635(4) 0.3784(2) 0.12936(14) 0.0373(5) Uani 1 1 d . . .
C14 C 0.3095(4) 0.6643(3) 0.42794(15) 0.0418(6) Uani 1 1 d . . .
H14 H 0.3170 0.7432 0.4313 0.050 Uiso 1 1 calc R . .
C12 C 0.4570(4) 0.7030(3) 0.30503(15) 0.0410(6) Uani 1 1 d . . .
H12 H 0.4642 0.7796 0.3124 0.049 Uiso 1 1 calc R . .
C15 C 0.2339(4) 0.6000(3) 0.48398(15) 0.0421(6) Uani 1 1 d . . .
H15 H 0.2260 0.5212 0.4805 0.051 Uiso 1 1 calc R . .
C13 C 0.5188(4) 0.6689(3) 0.23960(15) 0.0426(6) Uani 1 1 d . . .
H13 H 0.5677 0.7237 0.2033 0.051 Uiso 1 1 calc R . .
C19 C 0.0966(4) 0.7853(3) 0.63166(17) 0.0515(7) Uani 1 1 d . . .
H19 H 0.0997 0.8628 0.6391 0.062 Uiso 1 1 calc R . .
C18 C 0.0336(4) 0.5966(3) 0.67437(16) 0.0509(7) Uani 1 1 d . . .
H18 H -0.0111 0.5409 0.7119 0.061 Uiso 1 1 calc R . .
C17 C 0.0943(4) 0.5607(3) 0.60916(15) 0.0475(7) Uani 1 1 d . . .
H17 H 0.0910 0.4822 0.6036 0.057 Uiso 1 1 calc R . .
C20 C 0.1564(4) 0.7580(3) 0.56357(16) 0.0492(7) Uani 1 1 d . . .
H20 H 0.1937 0.8178 0.5258 0.059 Uiso 1 1 calc R . .
C32 C 0.3644(5) 0.7748(3) -0.07646(19) 0.0598(8) Uani 1 1 d . A .
H32 H 0.3312 0.7031 -0.0497 0.072 Uiso 1 1 calc R . .
C28 C 0.3352(4) 0.8783(3) -0.04701(15) 0.0465(7) Uani 1 1 d . . .
N4 N 0.4942(4) 0.8735(5) -0.18533(17) 0.0906(13) Uani 1 1 d . A .
N3 N -0.0574(4) 0.8681(4) 0.28288(17) 0.0702(9) Uani 1 1 d . A .
C22 C 0.0303(4) 0.7553(3) 0.1872(2) 0.0597(9) Uani 1 1 d . A .
H22 H 0.0372 0.6835 0.1703 0.072 Uiso 1 1 calc R . .
C23 C 0.0946(4) 0.8530(3) 0.14408(16) 0.0479(7) Uani 1 1 d . . .
C26A C 0.1794(6) 0.8238(5) 0.0735(3) 0.0418(15) Uani 0.692(12) 1 d P A 1
H26A H 0.1858 0.7455 0.0646 0.050 Uiso 0.692(12) 1 calc PR A 1
C21 C -0.0458(5) 0.7678(4) 0.2571(2) 0.0725(11) Uani 1 1 d . . .
H21 H -0.0897 0.7028 0.2864 0.087 Uiso 1 1 calc R A .
C24 C 0.0746(4) 0.9564(3) 0.1735(2) 0.0562(8) Uani 1 1 d . A .
H24 H 0.1129 1.0254 0.1461 0.067 Uiso 1 1 calc R . .
C25 C 0.0016(5) 0.9586(4) 0.2403(2) 0.0651(9) Uani 1 1 d . . .
H25 H -0.0082 1.0300 0.2580 0.078 Uiso 1 1 calc R A .
C29 C 0.3891(5) 0.9807(3) -0.0892(2) 0.0609(9) Uani 1 1 d . A .
H29 H 0.3728 1.0530 -0.0716 0.073 Uiso 1 1 calc R . .
C31 C 0.4414(6) 0.7777(4) -0.1443(2) 0.0775(12) Uani 1 1 d . . .
H31 H 0.4581 0.7067 -0.1633 0.093 Uiso 1 1 calc R A .
C27A C 0.2457(6) 0.9047(6) 0.0233(3) 0.0430(14) Uani 0.692(12) 1 d P A 1
H27A H 0.2360 0.9834 0.0323 0.052 Uiso 0.692(12) 1 calc PR A 1
C30 C 0.4673(5) 0.9745(5) -0.1577(3) 0.0859(15) Uani 1 1 d . . .
H30 H 0.5030 1.0441 -0.1860 0.103 Uiso 1 1 calc R A .
O6 O 0.7960(4) 0.9247(3) 0.41214(17) 0.0854(9) Uani 1 1 d D . .
C7 C 0.3924(4) 1.0238(3) 0.45350(15) 0.0422(6) Uani 1 1 d . . .
H7 H 0.2709 1.0096 0.4646 0.051 Uiso 1 1 calc R . .
C6 C 0.5599(4) 0.9010(3) 0.49511(16) 0.0467(7) Uani 1 1 d . . .
H6A H 0.5123 0.8329 0.5255 0.056 Uiso 1 1 calc R . .
O5 O 0.7309(4) 0.7426(3) 0.4358(2) 0.1072(12) Uani 1 1 d . . .
O8 O 0.4379(4) 1.1769(4) 0.33940(18) 0.1002(11) Uani 1 1 d D . .
C5 C 0.7072(5) 0.8480(4) 0.44566(19) 0.0712(11) Uani 1 1 d . . .
O7 O 0.3679(5) 1.0078(3) 0.32841(17) 0.1085(12) Uani 1 1 d . . .
C8 C 0.4019(5) 1.0762(5) 0.36754(18) 0.0742(12) Uani 1 1 d . . .
C26B C 0.1839(13) 0.9053(12) 0.0691(6) 0.040(3) Uani 0.308(12) 1 d P A 2
H26B H 0.1863 0.9901 0.0545 0.048 Uiso 0.308(12) 1 calc PR A 2
C27B C 0.2555(13) 0.8267(14) 0.0273(6) 0.041(3) Uani 0.308(12) 1 d P A 2
H27B H 0.2573 0.7410 0.0431 0.049 Uiso 0.308(12) 1 calc PR A 2
H6 H 0.860(6) 0.900(5) 0.376(2) 0.118(18) Uiso 1 1 d D . .
H1 H 0.588(6) 0.537(4) 0.1384(19) 0.108(15) Uiso 1 1 d D . .
H3 H 1.018(5) 0.281(4) 0.2167(13) 0.076(12) Uiso 1 1 d D . .
H8 H 0.456(10) 1.188(7) 0.2913(15) 0.18(3) Uiso 1 1 d D . .

loop_
_atom_site_aniso_label
_atom_site_aniso_U_11
_atom_site_aniso_U_22
_atom_site_aniso_U_33
_atom_site_aniso_U_23
_atom_site_aniso_U_13
_atom_site_aniso_U_12
O2 0.0664(13) 0.0508(12) 0.0502(12) -0.0292(10) 0.0262(10) -0.0224(10)
O3 0.0826(14) 0.0455(11) 0.0291(9) -0.0095(8) 0.0167(9) -0.0292(10)
N1 0.0439(12) 0.0434(13) 0.0338(11) -0.0149(9) 0.0140(9) -0.0124(10)
O4 0.0788(14) 0.0585(13) 0.0306(9) -0.0176(9) 0.0133(9) -0.0370(11)
O1 0.0743(14) 0.0577(13) 0.0461(11) -0.0280(10) 0.0375(10) -0.0327(11)
N2 0.0517(13) 0.0484(13) 0.0317(11) -0.0145(10) 0.0121(9) -0.0146(10)
C16 0.0379(13) 0.0442(14) 0.0296(12) -0.0132(10) 0.0086(10) -0.0125(11)
C2 0.0457(13) 0.0394(13) 0.0264(11) -0.0164(10) 0.0129(10) -0.0161(11)
C10 0.0516(15) 0.0436(15) 0.0360(13) -0.0117(11) 0.0170(11) -0.0187(12)
C11 0.0356(12) 0.0414(14) 0.0304(12) -0.0142(10) 0.0070(9) -0.0094(10)
C3 0.0507(14) 0.0327(12) 0.0266(11) -0.0135(10) 0.0134(10) -0.0159(11)
C9 0.0576(16) 0.0401(15) 0.0426(14) -0.0190(12) 0.0185(12) -0.0178(12)
C1 0.0421(13) 0.0428(14) 0.0285(12) -0.0139(10) 0.0090(10) -0.0113(11)
C4 0.0476(14) 0.0377(13) 0.0284(12) -0.0127(10) 0.0129(10) -0.0134(11)
C14 0.0499(15) 0.0444(15) 0.0351(13) -0.0173(11) 0.0126(11) -0.0157(12)
C12 0.0499(15) 0.0416(14) 0.0378(13) -0.0162(11) 0.0112(11) -0.0193(12)
C15 0.0505(15) 0.0474(15) 0.0354(13) -0.0180(11) 0.0130(11) -0.0202(12)
C13 0.0461(14) 0.0479(15) 0.0363(13) -0.0129(11) 0.0143(11) -0.0180(12)
C19 0.073(2) 0.0451(16) 0.0449(16) -0.0201(13) 0.0218(14) -0.0242(14)
C18 0.0686(19) 0.0579(18) 0.0346(14) -0.0148(13) 0.0199(13) -0.0308(15)
C17 0.0683(18) 0.0471(16) 0.0365(14) -0.0160(12) 0.0173(13) -0.0282(14)
C20 0.0645(18) 0.0488(16) 0.0406(15) -0.0136(12) 0.0245(13) -0.0263(14)
C32 0.075(2) 0.0466(18) 0.0563(19) -0.0070(14) -0.0029(16) -0.0240(16)
C28 0.0389(14) 0.0655(19) 0.0351(13) -0.0136(13) 0.0021(11) -0.0169(13)
N4 0.0582(19) 0.136(4) 0.0395(16) -0.005(2) 0.0107(13) 0.004(2)
N3 0.0489(16) 0.095(2) 0.0506(16) -0.0229(17) 0.0073(12) 0.0016(15)
C22 0.0521(17) 0.0414(16) 0.087(2) -0.0285(16) -0.0125(17) -0.0074(13)
C23 0.0361(14) 0.0624(19) 0.0397(14) -0.0185(13) 0.0014(11) -0.0047(12)
C26A 0.048(2) 0.036(3) 0.040(2) -0.0145(18) 0.0055(19) -0.0081(18)
C21 0.0449(17) 0.067(2) 0.082(3) 0.021(2) 0.0004(17) -0.0217(16)
C24 0.0499(17) 0.0434(17) 0.075(2) -0.0137(15) -0.0010(15) -0.0170(13)
C25 0.060(2) 0.069(2) 0.073(2) -0.045(2) 0.0044(17) -0.0080(17)
C29 0.0548(18) 0.0520(19) 0.077(2) -0.0161(16) -0.0113(16) -0.0203(15)
C31 0.086(3) 0.076(3) 0.055(2) -0.033(2) -0.0027(19) 0.007(2)
C27A 0.043(2) 0.044(3) 0.046(3) -0.018(2) 0.004(2) -0.014(2)
C30 0.052(2) 0.089(3) 0.084(3) 0.037(2) -0.005(2) -0.030(2)
O6 0.098(2) 0.0669(17) 0.0685(17) -0.0183(14) 0.0366(16) 0.0040(15)
C7 0.0463(14) 0.0456(15) 0.0370(13) -0.0163(11) 0.0128(11) -0.0142(12)
C6 0.0625(18) 0.0368(14) 0.0401(14) -0.0132(11) 0.0070(12) -0.0130(13)
O5 0.0710(17) 0.112(2) 0.156(3) -0.103(2) 0.0004(18) 0.0042(16)
O8 0.088(2) 0.119(3) 0.0568(18) 0.0274(18) 0.0083(15) -0.0269(18)
C5 0.067(2) 0.082(3) 0.0412(17) -0.0286(18) -0.0039(15) 0.0185(19)
O7 0.122(3) 0.116(2) 0.0638(17) -0.0545(18) -0.0225(16) 0.0205(19)
C8 0.0513(18) 0.104(3) 0.0303(15) -0.0144(18) 0.0024(13) 0.0229(19)
C26B 0.038(5) 0.035(7) 0.044(6) -0.010(4) 0.006(4) -0.007(4)
C27B 0.044(5) 0.044(7) 0.038(6) -0.014(4) 0.008(4) -0.018(4)

loop_
_atom_type_symbol
_atom_type_description
_atom_type_scat_dispersion_real
_atom_type_scat_dispersion_imag
_atom_type_scat_source
C C 0.0033 0.0016 'International Tables Vol C Tables 4.2.6.8 and 6.1.1.4'
H H 0.0000 0.0000 'International Tables Vol C Tables 4.2.6.8 and 6.1.1.4'
N N 0.0061 0.0033 'International Tables Vol C Tables 4.2.6.8 and 6.1.1.4'
O O 0.0106 0.0060 'International Tables Vol C Tables 4.2.6.8 and 6.1.1.4'

loop_
_geom_angle_atom_site_label_1
_geom_angle_atom_site_label_2
_geom_angle_atom_site_label_3
_geom_angle
_geom_angle_site_symmetry_1
_geom_angle_site_symmetry_3
C4 O3 H3 106(3) . .
C9 N1 C13 117.9(2) . .
C1 O1 H1 111(3) . .
C19 N2 C18 116.8(2) . .
C17 C16 C15 119.6(2) . .
C20 C16 C15 123.8(2) . .
C20 C16 C17 116.6(2) . .
C3 C2 H2 111.0 2_765 .
C3 C2 H2 111.0 . .
C3 C2 C3 90.76(18) 2_765 .
C1 C2 H2 111.0 . .
C1 C2 C3 115.03(19) . .
C1 C2 C3 116.5(2) . 2_765
C11 C10 H10 120.3 . .
C9 C10 H10 120.3 . .
C9 C10 C11 119.3(2) . .
C10 C11 C14 124.1(2) . .
C12 C11 C10 117.2(2) . .
C12 C11 C14 118.7(2) . .
C2 C3 C2 89.24(18) 2_765 .
C2 C3 H3A 112.5 2_765 .
C2 C3 H3A 112.5 . .
C4 C3 C2 114.4(2) . 2_765
C4 C3 C2 113.83(19) . .
C4 C3 H3A 112.5 . .
N1 C9 C10 123.0(2) . .
N1 C9 H9 118.5 . .
C10 C9 H9 118.5 . .
O2 C1 O1 125.0(2) . .
O2 C1 C2 124.5(2) . .
O1 C1 C2 110.5(2) . .
O3 C4 C3 113.2(2) . .
O4 C4 O3 124.3(2) . .
O4 C4 C3 122.4(2) . .
C11 C14 H14 117.2 . .
C15 C14 C11 125.7(3) . .
C15 C14 H14 117.2 . .
C11 C12 H12 120.1 . .
C13 C12 C11 119.7(2) . .
C13 C12 H12 120.1 . .
C16 C15 H15 117.2 . .
C14 C15 C16 125.6(3) . .
C14 C15 H15 117.2 . .
N1 C13 C12 122.8(2) . .
N1 C13 H13 118.6 . .
C12 C13 H13 118.6 . .
N2 C19 H19 118.3 . .
N2 C19 C20 123.5(3) . .
C20 C19 H19 118.3 . .
N2 C18 H18 118.3 . .
N2 C18 C17 123.5(3) . .
C17 C18 H18 118.3 . .
C16 C17 H17 120.1 . .
C18 C17 C16 119.8(3) . .
C18 C17 H17 120.1 . .
C16 C20 C19 119.7(2) . .
C16 C20 H20 120.1 . .
C19 C20 H20 120.1 . .
C28 C32 H32 120.2 . .
C31 C32 H32 120.2 . .
C31 C32 C28 119.6(3) . .
C32 C28 C29 117.2(3) . .
C32 C28 C27A 131.4(4) . .
C32 C28 C27B 98.9(6) . .
C29 C28 C27A 111.4(4) . .
C29 C28 C27B 143.9(6) . .
C27A C28 C27B 32.8(4) . .
C31 N4 C30 117.0(3) . .
C25 N3 C21 117.6(3) . .
C23 C22 H22 121.0 . .
C23 C22 C21 118.1(3) . .
C21 C22 H22 121.0 . .
C22 C23 C26A 112.1(3) . .
C22 C23 C26B 146.9(6) . .
C24 C23 C22 116.4(3) . .
C24 C23 C26A 131.5(4) . .
C24 C23 C26B 96.7(5) . .
C23 C26A H26A 118.8 . .
C27A C26A C23 122.4(6) . .
C27A C26A H26A 118.8 . .
N3 C21 C22 122.5(3) . .
N3 C21 H21 118.7 . .
C22 C21 H21 118.7 . .
C23 C24 H24 119.6 . .
C25 C24 C23 120.8(3) . .
C25 C24 H24 119.6 . .
N3 C25 C24 124.6(3) . .
N3 C25 H25 117.7 . .
C24 C25 H25 117.7 . .
C28 C29 H29 120.5 . .
C30 C29 C28 119.0(3) . .
C30 C29 H29 120.5 . .
C32 C31 H31 117.8 . .
N4 C31 C32 124.3(4) . .
N4 C31 H31 117.8 . .
C28 C27A H27A 117.9 . .
C26A C27A C28 124.1(6) . .
C26A C27A H27A 117.9 . .
N4 C30 C29 123.0(3) . .
N4 C30 H30 118.5 . .
C29 C30 H30 118.5 . .
C5 O6 H6 113(3) . .
C6 C7 H7 110.9 2_676 .
C6 C7 H7 110.9 . .
C6 C7 C6 90.7(2) 2_676 .
C8 C7 H7 110.9 . .
C8 C7 C6 115.4(2) . .
C8 C7 C6 116.6(3) . 2_676
C7 C6 C7 89.3(2) 2_676 .
C7 C6 H6A 110.4 . .
C7 C6 H6A 110.4 2_676 .
C5 C6 C7 116.7(2) . .
C5 C6 C7 118.0(3) . 2_676
C5 C6 H6A 110.4 . .
C8 O8 H8 112(5) . .
O6 C5 C6 114.8(3) . .
O5 C5 O6 123.7(3) . .
O5 C5 C6 121.4(4) . .
O8 C8 C7 122.4(4) . .
O8 C8 O7 123.8(4) . .
O7 C8 C7 113.8(4) . .
C23 C26B H26B 120.9 . .
C27B C26B C23 118.1(12) . .
C27B C26B H26B 120.9 . .
C28 C27B H27B 120.8 . .
C26B C27B C28 118.4(13) . .
C26B C27B H27B 120.8 . .

loop_
_geom_bond_atom_site_label_1
_geom_bond_atom_site_label_2
_geom_bond_distance
_geom_bond_site_symmetry_2
O2 C1 1.204(3) .
O3 C4 1.318(3) .
O3 H3 0.855(18) .
N1 C9 1.329(3) .
N1 C13 1.337(3) .
O4 C4 1.206(3) .
O1 C1 1.315(3) .
O1 H1 0.862(19) .
N2 C19 1.321(4) .
N2 C18 1.333(4) .
C16 C15 1.475(3) .
C16 C17 1.382(4) .
C16 C20 1.380(4) .
C2 H2 0.9800 .
C2 C3 1.577(4) .
C2 C3 1.535(3) 2_765
C2 C1 1.515(3) .
C10 H10 0.9300 .
C10 C11 1.391(4) .
C10 C9 1.379(3) .
C11 C14 1.472(3) .
C11 C12 1.390(4) .
C3 C2 1.535(3) 2_765
C3 H3A 0.9800 .
C3 C4 1.515(3) .
C9 H9 0.9300 .
C14 H14 0.9300 .
C14 C15 1.312(4) .
C12 H12 0.9300 .
C12 C13 1.373(3) .
C15 H15 0.9300 .
C13 H13 0.9300 .
C19 H19 0.9300 .
C19 C20 1.385(4) .
C18 H18 0.9300 .
C18 C17 1.376(4) .
C17 H17 0.9300 .
C20 H20 0.9300 .
C32 H32 0.9300 .
C32 C28 1.371(4) .
C32 C31 1.346(5) .
C28 C29 1.377(4) .
C28 C27A 1.488(6) .
C28 C27B 1.508(11) .
N4 C31 1.307(6) .
N4 C30 1.327(6) .
N3 C21 1.319(5) .
N3 C25 1.297(5) .
C22 H22 0.9300 .
C22 C23 1.386(5) .
C22 C21 1.405(5) .
C23 C26A 1.490(5) .
C23 C24 1.379(4) .
C23 C26B 1.557(12) .
C26A H26A 0.9300 .
C26A C27A 1.316(10) .
C21 H21 0.9300 .
C24 H24 0.9300 .
C24 C25 1.323(5) .
C25 H25 0.9300 .
C29 H29 0.9300 .
C29 C30 1.373(6) .
C31 H31 0.9300 .
C27A H27A 0.9300 .
C30 H30 0.9300 .
O6 C5 1.276(5) .
O6 H6 0.859(19) .
C7 H7 0.9800 .
C7 C6 1.528(4) 2_676
C7 C6 1.560(4) .
C7 C8 1.514(4) .
C6 C7 1.528(4) 2_676
C6 H6A 0.9800 .
C6 C5 1.495(4) .
O5 C5 1.213(5) .
O8 C8 1.227(6) .
O8 H8 0.86(2) .
O7 C8 1.259(5) .
C26B H26B 0.9300 .
C26B C27B 1.31(2) .
C27B H27B 0.9300 .

loop_
_geom_torsion_atom_site_label_1
_geom_torsion_atom_site_label_2
_geom_torsion_atom_site_label_3
_geom_torsion_atom_site_label_4
_geom_torsion
_geom_torsion_site_symmetry_1
_geom_torsion_site_symmetry_4
N2 C19 C20 C16 -2.4(5) . .
N2 C18 C17 C16 -0.5(5) . .
C2 C3 C4 O3 104.0(3) . .
C2 C3 C4 O3 -155.4(2) 2_765 .
C2 C3 C4 O4 -73.3(3) . .
C2 C3 C4 O4 27.3(4) 2_765 .
C10 C11 C14 C15 0.4(4) . .
C10 C11 C12 C13 1.7(4) . .
C11 C10 C9 N1 0.8(4) . .
C11 C14 C15 C16 179.8(2) . .
C11 C12 C13 N1 0.1(4) . .
C3 C2 C3 C2 0.0 2_765 2_765
C3 C2 C3 C4 116.5(2) 2_765 .
C3 C2 C1 O2 103.8(3) . .
C3 C2 C1 O2 -0.6(4) 2_765 .
C3 C2 C1 O1 179.5(2) 2_765 .
C3 C2 C1 O1 -76.1(3) . .
C9 N1 C13 C12 -1.6(4) . .
C9 C10 C11 C14 176.5(3) . .
C9 C10 C11 C12 -2.1(4) . .
C1 C2 C3 C2 -119.9(2) . 2_765
C1 C2 C3 C4 -3.4(3) . .
C14 C11 C12 C13 -177.0(2) . .
C12 C11 C14 C15 179.0(3) . .
C15 C16 C17 C18 177.0(3) . .
C15 C16 C20 C19 -175.6(3) . .
C13 N1 C9 C10 1.1(4) . .
C19 N2 C18 C17 1.2(5) . .
C18 N2 C19 C20 0.3(5) . .
C17 C16 C15 C14 -176.2(3) . .
C17 C16 C20 C19 2.9(4) . .
C20 C16 C15 C14 2.3(5) . .
C20 C16 C17 C18 -1.6(4) . .
C32 C28 C29 C30 0.3(4) . .
C32 C28 C27A C26A 2.0(6) . .
C32 C28 C27B C26B -170.9(7) . .
C28 C32 C31 N4 0.9(6) . .
C28 C29 C30 N4 -0.2(5) . .
C22 C23 C26A C27A 178.4(4) . .
C22 C23 C24 C25 1.5(4) . .
C22 C23 C26B C27B -12.8(13) . .
C23 C22 C21 N3 -0.2(5) . .
C23 C26A C27A C28 178.7(3) . .
C23 C24 C25 N3 -0.5(5) . .
C23 C26B C27B C28 177.6(6) . .
C26A C23 C24 C25 -176.6(3) . .
C21 N3 C25 C24 -0.9(5) . .
C21 C22 C23 C26A 177.3(3) . .
C21 C22 C23 C24 -1.2(4) . .
C21 C22 C23 C26B -178.8(7) . .
C24 C23 C26A C27A -3.4(6) . .
C24 C23 C26B C27B 169.4(7) . .
C25 N3 C21 C22 1.2(5) . .
C29 C28 C27A C26A 179.3(4) . .
C29 C28 C27B C26B 12.3(13) . .
C31 C32 C28 C29 -0.6(5) . .
C31 C32 C28 C27A 176.5(3) . .
C31 C32 C28 C27B -178.4(5) . .
C31 N4 C30 C29 0.4(6) . .
C27A C28 C29 C30 -177.4(3) . .
C27A C28 C27B C26B 2.1(6) . .
C30 N4 C31 C32 -0.7(6) . .
C7 C6 C5 O6 62.2(4) . .
C7 C6 C5 O6 -42.4(4) 2_676 .
C7 C6 C5 O5 141.4(3) 2_676 .
C7 C6 C5 O5 -114.0(4) . .
C6 C7 C6 C7 0.001(1) 2_676 2_676
C6 C7 C6 C5 -121.3(3) 2_676 .
C6 C7 C8 O8 -3.0(4) 2_676 .
C6 C7 C8 O8 -107.7(4) . .
C6 C7 C8 O7 177.6(3) 2_676 .
C6 C7 C8 O7 72.9(4) . .
C8 C7 C6 C7 120.1(3) . 2_676
C8 C7 C6 C5 -1.2(4) . .
C26B C23 C24 C25 -179.8(4) . .
C27B C28 C29 C30 176.7(7) . .
